data_4106725
loop_
_publ_author_name
'Junqi Li'
'Martin D. Burke'

_publ_section_title
;
 Pinene-Derived Iminodiacetic Acid (PIDA): A Powerful Ligand for
 Stereoselective Synthesis and Iterative Cross-Coupling of C(sp3) Boronate
 Building Blocks
;
_journal_name_full 'Journal of the American Chemical Society'
_journal_page_first 13774
_journal_page_last 13777
_journal_paper_doi 10.1021/ja205912y
_journal_volume 133
_journal_year 2011
_chemical_absolute_configuration syn
_chemical_formula_moiety 'C16 H24 B N O5'
_chemical_formula_sum 'C16 H24 B N O5'
_chemical_formula_weight 321.17
_chemical_name_systematic
; 
? 
;
_space_group_IT_number 4
_symmetry_cell_setting monoclinic
_symmetry_space_group_name_Hall 'P 2yb'
_symmetry_space_group_name_H-M 'P 1 21 1'
_atom_sites_solution_hydrogens geom
_atom_sites_solution_primary direct
_atom_sites_solution_secondary difmap
_audit_creation_method SHELXL-97
_audit_update_record
; 
? 
;
_cell_angle_alpha 90.00
_cell_angle_beta 93.780(3)
_cell_angle_gamma 90.00
_cell_formula_units_Z 2
_cell_length_a 7.2683(4)
_cell_length_b 10.2312(6)
_cell_length_c 10.5809(6)
_cell_measurement_reflns_used 8809
_cell_measurement_temperature 100(2)
_cell_measurement_theta_max 27.13
_cell_measurement_theta_min 2.77
_cell_volume 785.12(8)
_computing_cell_refinement 'SAINT V7.23A (Bruker, 2005)'
_computing_data_collection 'APEX2 V2.0-1 (Bruker, 2004)'
_computing_data_reduction
; 
SAINT V7.23A, XPREP V2005/2, SADABS V2007/4, TWINABS V2007/5 
(Bruker, 2005 & 2007) 
;
_computing_molecular_graphics
; 
SHELXTL V6.12 (Bruker, 2005), CrystalMaker v2.1.3 (CrystalMaker, 1994) 
;
_computing_publication_material 'XCIF V6.12 (Bruker, 2005)'
_computing_structure_refinement 'SHELXTL V6.12 (Bruker, 2005)'
_computing_structure_solution 'SHELXTL V6.12 (Bruker, 2005)'
_diffrn_ambient_temperature 100(2)
_diffrn_measured_fraction_theta_full 0.998
_diffrn_measured_fraction_theta_max 0.998
_diffrn_measurement_device 'Bruker Kappa/ApexII CCD'
_diffrn_measurement_method 'profile data from \f and \w scans'
_diffrn_radiation_monochromator graphite
_diffrn_radiation_source 'fine-focus sealed tube'
_diffrn_radiation_type MoK\a
_diffrn_radiation_wavelength 0.71073
_diffrn_radiation_wavelength_id ba26nas
_diffrn_reflns_av_R_equivalents 0.0340
_diffrn_reflns_av_sigmaI/netI 0.0183
_diffrn_reflns_limit_h_max 9
_diffrn_reflns_limit_h_min -9
_diffrn_reflns_limit_k_max 13
_diffrn_reflns_limit_k_min -13
_diffrn_reflns_limit_l_max 13
_diffrn_reflns_limit_l_min -13
_diffrn_reflns_number 16857
_diffrn_reflns_theta_full 27.14
_diffrn_reflns_theta_max 27.14
_diffrn_reflns_theta_min 2.77
_exptl_absorpt_coefficient_mu 0.099
_exptl_absorpt_correction_T_max 0.9954
_exptl_absorpt_correction_T_min 0.9615
_exptl_absorpt_correction_type integration
_exptl_absorpt_process_details 'SHELXTL/XPREP V2005/2 (Bruker, 2005)'
_exptl_crystal_colour colourless
_exptl_crystal_density_diffrn 1.359
_exptl_crystal_description acicular
_exptl_crystal_F_000 344
_exptl_crystal_id ba26nas
_exptl_crystal_preparation
; 
The data crystal was mounted using oil (Parantone-N, Exxon) to a 
0.3 mm cryo-loop (Hampton Research). 
;
_exptl_crystal_size_max 0.738
_exptl_crystal_size_mid 0.183
_exptl_crystal_size_min 0.08
_refine_diff_density_max 0.294
_refine_diff_density_min -0.155
_refine_diff_density_rms 0.040
_refine_ls_abs_structure_details 'Flack (1983),  merged Friedels'
_refine_ls_abs_structure_Flack 0(10)
_refine_ls_extinction_method none
_refine_ls_goodness_of_fit_ref 1.051
_refine_ls_hydrogen_treatment noref
_refine_ls_matrix_type full
_refine_ls_number_parameters 211
_refine_ls_number_reflns 1833
_refine_ls_number_restraints 1
_refine_ls_restrained_S_all 1.050
_refine_ls_R_factor_all 0.0314
_refine_ls_R_factor_gt 0.0293
_refine_ls_shift/su_max 0.000
_refine_ls_shift/su_mean 0.000
_refine_ls_structure_factor_coef Fsqd
_refine_ls_weighting_details 'calc w=1/[\s^2^(Fo^2^)+(0.0583P)^2^+0.0737P] where P=(Fo^2^+2Fc^2^)/3'
_refine_ls_weighting_scheme calc
_refine_ls_wR_factor_gt 0.0785
_refine_ls_wR_factor_ref 0.0799
_reflns_number_gt 1749
_reflns_number_total 1833
_reflns_threshold_expression >2sigma(I)
_cod_data_source_file ja205912y_si_006.cif
_cod_data_source_block ba26nas
_cod_original_sg_symbol_H-M 'P 1 21 1 '
_cod_database_code 4106725

loop_
_symmetry_equiv_pos_as_xyz
'x, y, z'
'-x, y+1/2, -z'

loop_
_atom_site_label
_atom_site_type_symbol
_atom_site_fract_x
_atom_site_fract_y
_atom_site_fract_z
_atom_site_U_iso_or_equiv
_atom_site_adp_type
_atom_site_occupancy
_atom_site_symmetry_multiplicity
_atom_site_calc_flag
_atom_site_refinement_flags
B1 B 0.1352(3) 1.13247(19) 0.41469(18) 0.0139(4) Uani 1 1 d .
N1 N 0.14954(19) 0.97194(14) 0.39697(13) 0.0126(3) Uani 1 1 d .
O1 O 0.15070(17) 1.14296(13) 0.55464(11) 0.0168(3) Uani 1 1 d .
O2 O 0.21310(19) 1.01926(15) 0.72660(12) 0.0239(3) Uani 1 1 d .
O3 O -0.32754(17) 1.05673(15) 0.34960(13) 0.0237(3) Uani 1 1 d .
O4 O -0.05699(16) 1.16152(13) 0.37108(12) 0.0160(3) Uani 1 1 d .
O5 O 0.2793(2) 1.35781(14) 0.38056(13) 0.0236(3) Uani 1 1 d .
C1 C 0.2032(2) 1.03266(19) 0.61395(17) 0.0175(4) Uani 1 1 d .
C2 C 0.2525(2) 0.93103(18) 0.51805(16) 0.0155(3) Uani 1 1 d .
H2A H 0.3871 0.9301 0.5084 0.019 Uiso 1 1 calc R
H2B H 0.2135 0.8429 0.5440 0.019 Uiso 1 1 calc R
C3 C -0.0497(2) 0.93398(18) 0.39781(16) 0.0151(4) Uani 1 1 d .
H3A H -0.0762 0.8983 0.4817 0.018 Uiso 1 1 calc R
H3B H -0.0798 0.8663 0.3328 0.018 Uiso 1 1 calc R
C4 C -0.1625(2) 1.05525(19) 0.36959(16) 0.0165(3) Uani 1 1 d .
C5 C 0.2426(2) 0.92187(17) 0.28129(16) 0.0131(3) Uani 1 1 d .
H5 H 0.3736 0.9521 0.2910 0.016 Uiso 1 1 calc R
C6 C 0.2486(2) 0.76907(18) 0.27741(16) 0.0151(3) Uani 1 1 d .
H6 H 0.1458 0.7361 0.3271 0.018 Uiso 1 1 calc R
C7 C 0.2138(2) 0.71950(19) 0.14107(17) 0.0170(4) Uani 1 1 d .
H7 H 0.2300 0.6231 0.1310 0.020 Uiso 1 1 calc R
C8 C 0.3066(2) 0.80451(19) 0.03892(16) 0.0168(4) Uani 1 1 d .
C9 C 0.1344(2) 0.89400(19) 0.04640(17) 0.0180(4) Uani 1 1 d .
H9 H 0.0883 0.9350 -0.0355 0.022 Uiso 1 1 calc R
C10 C 0.1562(2) 0.98718(18) 0.15918(16) 0.0161(4) Uani 1 1 d .
H10A H 0.0335 1.0225 0.1765 0.019 Uiso 1 1 calc R
H10B H 0.2347 1.0616 0.1367 0.019 Uiso 1 1 calc R
C11 C 0.4286(3) 0.7123(2) 0.33785(18) 0.0227(4) Uani 1 1 d .
H11A H 0.4223 0.6167 0.3361 0.034 Uiso 1 1 calc R
H11B H 0.4464 0.7423 0.4258 0.034 Uiso 1 1 calc R
H11C H 0.5322 0.7417 0.2903 0.034 Uiso 1 1 calc R
C12 C 0.0265(3) 0.7725(2) 0.08618(18) 0.0208(4) Uani 1 1 d .
H12A H -0.0298 0.7210 0.0144 0.025 Uiso 1 1 calc R
H12B H -0.0634 0.7901 0.1504 0.025 Uiso 1 1 calc R
C13 C 0.4972(3) 0.8643(2) 0.06278(17) 0.0231(4) Uani 1 1 d .
H13A H 0.5199 0.9261 -0.0052 0.035 Uiso 1 1 calc R
H13B H 0.5904 0.7949 0.0647 0.035 Uiso 1 1 calc R
H13C H 0.5043 0.9103 0.1442 0.035 Uiso 1 1 calc R
C14 C 0.3050(3) 0.7314(2) -0.08732(18) 0.0234(4) Uani 1 1 d .
H14A H 0.3227 0.7937 -0.1558 0.035 Uiso 1 1 calc R
H14B H 0.1864 0.6868 -0.1032 0.035 Uiso 1 1 calc R
H14C H 0.4048 0.6668 -0.0838 0.035 Uiso 1 1 calc R
C15 C 0.2819(2) 1.21851(18) 0.34686(17) 0.0167(4) Uani 1 1 d .
H15 H 0.4062 1.1783 0.3396 0.020 Uiso 1 1 calc R
C16 C 0.2273(3) 1.3192(2) 0.25343(19) 0.0231(4) Uani 1 1 d .
H16A H 0.3138 1.3392 0.1876 0.028 Uiso 1 1 calc R
H16B H 0.0952 1.3250 0.2246 0.028 Uiso 1 1 calc R

loop_
_atom_site_aniso_label
_atom_site_aniso_U_11
_atom_site_aniso_U_22
_atom_site_aniso_U_33
_atom_site_aniso_U_23
_atom_site_aniso_U_13
_atom_site_aniso_U_12
B1 0.0147(9) 0.0092(9) 0.0178(8) -0.0014(7) 0.0017(7) 0.0007(7)
N1 0.0107(6) 0.0117(7) 0.0154(6) 0.0006(5) 0.0009(5) 0.0007(5)
O1 0.0185(6) 0.0145(6) 0.0178(6) -0.0011(5) 0.0029(5) -0.0014(5)
O2 0.0305(7) 0.0235(7) 0.0179(6) 0.0009(5) 0.0027(5) -0.0029(6)
O3 0.0116(6) 0.0243(7) 0.0349(7) 0.0015(6) 0.0004(5) 0.0012(6)
O4 0.0125(6) 0.0134(6) 0.0224(6) 0.0000(5) 0.0026(5) 0.0025(5)
O5 0.0302(7) 0.0152(7) 0.0264(7) -0.0022(6) 0.0081(5) -0.0040(6)
C1 0.0153(7) 0.0175(9) 0.0197(8) -0.0002(7) 0.0009(6) -0.0042(7)
C2 0.0151(8) 0.0155(8) 0.0156(7) 0.0027(7) -0.0008(6) 0.0011(7)
C3 0.0114(8) 0.0127(8) 0.0212(8) 0.0000(7) 0.0022(6) -0.0011(6)
C4 0.0147(7) 0.0159(9) 0.0191(8) -0.0003(7) 0.0028(6) 0.0012(7)
C5 0.0111(7) 0.0121(8) 0.0160(8) -0.0012(6) 0.0014(6) 0.0007(6)
C6 0.0140(8) 0.0122(8) 0.0191(8) 0.0008(7) 0.0009(6) 0.0014(6)
C7 0.0181(8) 0.0126(9) 0.0203(8) -0.0026(7) 0.0010(6) 0.0002(7)
C8 0.0160(8) 0.0169(9) 0.0176(8) -0.0026(7) 0.0011(6) 0.0007(7)
C9 0.0192(8) 0.0172(9) 0.0171(7) -0.0008(7) -0.0019(6) 0.0037(7)
C10 0.0193(8) 0.0119(9) 0.0171(8) -0.0005(7) 0.0010(6) 0.0038(7)
C11 0.0239(9) 0.0196(10) 0.0238(9) -0.0016(7) -0.0038(7) 0.0107(8)
C12 0.0167(8) 0.0226(10) 0.0226(8) -0.0046(8) -0.0024(6) -0.0022(8)
C13 0.0197(8) 0.0261(11) 0.0241(8) -0.0074(8) 0.0064(7) -0.0032(8)
C14 0.0281(9) 0.0209(10) 0.0211(9) -0.0059(8) 0.0019(7) 0.0003(8)
C15 0.0164(8) 0.0119(8) 0.0220(8) -0.0023(7) 0.0031(6) 0.0000(7)
C16 0.0258(10) 0.0194(10) 0.0246(9) 0.0056(8) 0.0058(7) -0.0018(8)

loop_
_atom_type_symbol
_atom_type_description
_atom_type_scat_dispersion_real
_atom_type_scat_dispersion_imag
_atom_type_scat_source
C C 0.0033 0.0000 'International Tables Vol C Tables 4.2.6.8 and 6.1.1.4'
H H 0.0000 0.0000 'International Tables Vol C Tables 4.2.6.8 and 6.1.1.4'
B B 0.0013 0.0000 'International Tables Vol C Tables 4.2.6.8 and 6.1.1.4'
N N 0.0061 0.0000 'International Tables Vol C Tables 4.2.6.8 and 6.1.1.4'
O O 0.0106 0.0000 'International Tables Vol C Tables 4.2.6.8 and 6.1.1.4'

loop_
_exptl_crystal_face_index_h
_exptl_crystal_face_index_k
_exptl_crystal_face_index_l
_exptl_crystal_face_perp_dist
0.00 1.00 0.00 0.3690
0.00 -1.00 0.00 0.3020
-1.00 0.00 0.00 0.0500
1.00 0.00 0.00 0.0890
0.00 0.00 -1.00 0.0400
0.00 0.00 1.00 0.0070

loop_
_geom_angle_atom_site_label_1
_geom_angle_atom_site_label_2
_geom_angle_atom_site_label_3
_geom_angle
O4 B1 O1 107.86(14)
O4 B1 C15 113.42(15)
O1 B1 C15 113.70(14)
O4 B1 N1 103.30(14)
O1 B1 N1 100.58(13)
C15 B1 N1 116.65(15)
C3 N1 C2 110.50(13)
C3 N1 C5 113.40(13)
C2 N1 C5 111.64(13)
C3 N1 B1 100.84(13)
C2 N1 B1 102.21(13)
C5 N1 B1 117.27(13)
C1 O1 B1 114.16(14)
C4 O4 B1 111.90(14)
C16 O5 C15 60.68(12)
O2 C1 O1 124.16(18)
O2 C1 C2 126.01(18)
O1 C1 C2 109.81(14)
N1 C2 C1 104.72(14)
N1 C2 H2A 110.8
C1 C2 H2A 110.8
N1 C2 H2B 110.8
C1 C2 H2B 110.8
H2A C2 H2B 108.9
N1 C3 C4 107.36(14)
N1 C3 H3A 110.2
C4 C3 H3A 110.2
N1 C3 H3B 110.2
C4 C3 H3B 110.2
H3A C3 H3B 108.5
O3 C4 O4 123.95(18)
O3 C4 C3 124.60(18)
O4 C4 C3 111.44(14)
N1 C5 C10 110.31(13)
N1 C5 C6 111.80(14)
C10 C5 C6 114.79(14)
N1 C5 H5 106.5
C10 C5 H5 106.5
C6 C5 H5 106.5
C11 C6 C7 110.52(14)
C11 C6 C5 113.10(15)
C7 C6 C5 110.60(14)
C11 C6 H6 107.5
C7 C6 H6 107.5
C5 C6 H6 107.5
C6 C7 C12 108.93(14)
C6 C7 C8 114.31(15)
C12 C7 C8 87.41(14)
C6 C7 H7 114.4
C12 C7 H7 114.4
C8 C7 H7 114.4
C13 C8 C14 107.23(15)
C13 C8 C9 118.82(17)
C14 C8 C9 111.82(15)
C13 C8 C7 122.38(14)
C14 C8 C7 110.50(15)
C9 C8 C7 84.70(13)
C10 C9 C12 108.54(14)
C10 C9 C8 111.38(14)
C12 C9 C8 87.99(14)
C10 C9 H9 115.3
C12 C9 H9 115.3
C8 C9 H9 115.3
C9 C10 C5 113.42(15)
C9 C10 H10A 108.9
C5 C10 H10A 108.9
C9 C10 H10B 108.9
C5 C10 H10B 108.9
H10A C10 H10B 107.7
C6 C11 H11A 109.5
C6 C11 H11B 109.5
H11A C11 H11B 109.5
C6 C11 H11C 109.5
H11A C11 H11C 109.5
H11B C11 H11C 109.5
C9 C12 C7 86.22(13)
C9 C12 H12A 114.3
C7 C12 H12A 114.3
C9 C12 H12B 114.3
C7 C12 H12B 114.3
H12A C12 H12B 111.4
C8 C13 H13A 109.5
C8 C13 H13B 109.5
H13A C13 H13B 109.5
C8 C13 H13C 109.5
H13A C13 H13C 109.5
H13B C13 H13C 109.5
C8 C14 H14A 109.5
C8 C14 H14B 109.5
H14A C14 H14B 109.5
C8 C14 H14C 109.5
H14A C14 H14C 109.5
H14B C14 H14C 109.5
C16 C15 O5 58.28(12)
C16 C15 B1 122.30(16)
O5 C15 B1 114.07(14)
C16 C15 H15 116.3
O5 C15 H15 116.3
B1 C15 H15 116.3
O5 C16 C15 61.04(12)
O5 C16 H16A 117.7
C15 C16 H16A 117.7
O5 C16 H16B 117.7
C15 C16 H16B 117.7
H16A C16 H16B 114.8

loop_
_geom_bond_atom_site_label_1
_geom_bond_atom_site_label_2
_geom_bond_distance
B1 O4 1.472(2)
B1 O1 1.482(2)
B1 C15 1.590(3)
B1 N1 1.657(2)
N1 C3 1.500(2)
N1 C2 1.500(2)
N1 C5 1.526(2)
O1 C1 1.335(2)
O2 C1 1.197(2)
O3 C4 1.205(2)
O4 C4 1.330(2)
O5 C16 1.429(2)
O5 C15 1.470(2)
C1 C2 1.512(3)
C2 H2A 0.9900
C2 H2B 0.9900
C3 C4 1.506(3)
C3 H3A 0.9900
C3 H3B 0.9900
C5 C10 1.550(2)
C5 C6 1.565(2)
C5 H5 1.0000
C6 C11 1.532(2)
C6 C7 1.534(2)
C6 H6 1.0000
C7 C12 1.543(2)
C7 C8 1.573(3)
C7 H7 1.0000
C8 C13 1.520(2)
C8 C14 1.530(2)
C8 C9 1.557(3)
C9 C10 1.527(2)
C9 C12 1.543(3)
C9 H9 1.0000
C10 H10A 0.9900
C10 H10B 0.9900
C11 H11A 0.9800
C11 H11B 0.9800
C11 H11C 0.9800
C12 H12A 0.9900
C12 H12B 0.9900
C13 H13A 0.9800
C13 H13B 0.9800
C13 H13C 0.9800
C14 H14A 0.9800
C14 H14B 0.9800
C14 H14C 0.9800
C15 C16 1.464(3)
C15 H15 1.0000
C16 H16A 0.9900
C16 H16B 0.9900

loop_
_geom_torsion_atom_site_label_1
_geom_torsion_atom_site_label_2
_geom_torsion_atom_site_label_3
_geom_torsion_atom_site_label_4
_geom_torsion
O4 B1 N1 C3 -22.10(16)
O1 B1 N1 C3 89.30(14)
C15 B1 N1 C3 -147.25(14)
O4 B1 N1 C2 -136.07(13)
O1 B1 N1 C2 -24.68(16)
C15 B1 N1 C2 98.78(16)
O4 B1 N1 C5 101.52(15)
O1 B1 N1 C5 -147.09(12)
C15 B1 N1 C5 -23.6(2)
O4 B1 O1 C1 119.56(16)
C15 B1 O1 C1 -113.75(17)
N1 B1 O1 C1 11.73(18)
O1 B1 O4 C4 -87.56(17)
C15 B1 O4 C4 145.58(15)
N1 B1 O4 C4 18.36(18)
B1 O1 C1 O2 -175.42(17)
B1 O1 C1 C2 6.25(19)
C3 N1 C2 C1 -78.11(17)
C5 N1 C2 C1 154.69(13)
B1 N1 C2 C1 28.53(16)
O2 C1 C2 N1 158.25(18)
O1 C1 C2 N1 -23.46(18)
C2 N1 C3 C4 126.29(15)
C5 N1 C3 C4 -107.50(16)
B1 N1 C3 C4 18.74(17)
B1 O4 C4 O3 172.32(17)
B1 O4 C4 C3 -6.86(19)
N1 C3 C4 O3 171.55(16)
N1 C3 C4 O4 -9.27(19)
C3 N1 C5 C10 65.30(18)
C2 N1 C5 C10 -169.09(14)
B1 N1 C5 C10 -51.67(18)
C3 N1 C5 C6 -63.71(17)
C2 N1 C5 C6 61.90(18)
B1 N1 C5 C6 179.32(14)
N1 C5 C6 C11 -93.91(17)
C10 C5 C6 C11 139.47(15)
N1 C5 C6 C7 141.52(13)
C10 C5 C6 C7 14.9(2)
C11 C6 C7 C12 176.87(16)
C5 C6 C7 C12 -57.10(19)
C11 C6 C7 C8 -87.25(19)
C5 C6 C7 C8 38.8(2)
C6 C7 C8 C13 38.6(2)
C12 C7 C8 C13 148.23(18)
C6 C7 C8 C14 166.32(15)
C12 C7 C8 C14 -84.06(16)
C6 C7 C8 C9 -82.34(16)
C12 C7 C8 C9 27.28(12)
C13 C8 C9 C10 -42.4(2)
C14 C8 C9 C10 -168.14(16)
C7 C8 C9 C10 81.88(16)
C13 C8 C9 C12 -151.52(16)
C14 C8 C9 C12 82.71(17)
C7 C8 C9 C12 -27.27(12)
C12 C9 C10 C5 53.65(19)
C8 C9 C10 C5 -41.6(2)
N1 C5 C10 C9 -141.11(15)
C6 C5 C10 C9 -13.7(2)
C10 C9 C12 C7 -84.11(15)
C8 C9 C12 C7 27.79(12)
C6 C7 C12 C9 87.35(16)
C8 C7 C12 C9 -27.49(12)
C16 O5 C15 B1 -114.33(17)
O4 B1 C15 C16 1.9(2)
O1 B1 C15 C16 -121.85(19)
N1 B1 C15 C16 121.74(19)
O4 B1 C15 O5 68.38(19)
O1 B1 C15 O5 -55.3(2)
N1 B1 C15 O5 -171.76(14)
B1 C15 C16 O5 100.17(18)
